data_2219300
loop_
_publ_author_name
'\"Ozt\"urk, Asl\?i'
'H\"okelek, Tuncer'
'\"Ozbek, Fureya Elif'
'Necefo\(glu, Hacali'

_publ_section_title
Diaquabis(4-bromobenzoato-\k<i>O</i>)bis(<i>N</i>,<i>N</i>'-diethylnicotinamide-\k<i>N</i>^1^)zinc(II)
_journal_coeditor_code CI2660
_journal_issue 9
_journal_name_full 'Acta Crystallographica Section E'
_journal_page_first m1218
_journal_page_last m1219
_journal_paper_doi 10.1107/S1600536808027074
_journal_volume 64
_journal_year 2008
_chemical_formula_iupac '[Zn (C7 H4 Br O2)2 (C10 H14 N2 O)2 (H2 O)2]'
_chemical_formula_moiety 'C34 H40 Br2 N4 O8 Zn'
_chemical_formula_sum 'C34 H40 Br2 N4 O8 Zn'
_chemical_formula_weight 857.89
_chemical_name_systematic
;
Diaquabis(4-bromobenzoato-\k<i>O</i>)bis(<i>N</i>,<i>N</i>'-
diethylnicotinamide-\k<i>N</i>^1^)zinc(II)
;
_space_group_IT_number 2
_symmetry_cell_setting triclinic
_symmetry_space_group_name_Hall '-P 1'
_symmetry_space_group_name_H-M 'P -1'
_atom_sites_solution_hydrogens geom
_atom_sites_solution_primary direct
_atom_sites_solution_secondary difmap
_audit_creation_method SHELXL-97
_cell_angle_alpha 84.32(2)
_cell_angle_beta 78.917(17)
_cell_angle_gamma 67.029(18)
_cell_formula_units_Z 1
_cell_length_a 7.3761(14)
_cell_length_b 8.677(2)
_cell_length_c 16.072(3)
_cell_measurement_reflns_used 25
_cell_measurement_temperature 294(2)
_cell_measurement_theta_max 13.65
_cell_measurement_theta_min 5.45
_cell_volume 929.1(4)
_computing_cell_refinement 'CAD-4 EXPRESS (Enraf--Nonius, 1994)'
_computing_data_collection 'CAD-4 EXPRESS (Enraf--Nonius, 1994)'
_computing_data_reduction 'XCAD4 (Harms & Wocadlo, 1995)'
_computing_molecular_graphics 'ORTEP-3 (Farrugia, 1997)'
_computing_publication_material 'WinGX (Farrugia, 1999)'
_computing_structure_refinement 'SHELXL97 (Sheldrick, 2008)'
_computing_structure_solution 'SHELXS97 (Sheldrick, 2008)'
_diffrn_ambient_temperature 294(2)
_diffrn_measured_fraction_theta_full 0.996
_diffrn_measured_fraction_theta_max 0.996
_diffrn_measurement_device_type 'Enraf--Nonius TurboCAD-4'
_diffrn_measurement_method 'non-profiled \w scans'
_diffrn_radiation_monochromator graphite
_diffrn_radiation_source 'fine-focus sealed tube'
_diffrn_radiation_type MoK\a
_diffrn_radiation_wavelength 0.71073
_diffrn_reflns_av_R_equivalents 0.0565
_diffrn_reflns_av_sigmaI/netI 0.0552
_diffrn_reflns_limit_h_max 9
_diffrn_reflns_limit_h_min -8
_diffrn_reflns_limit_k_max 10
_diffrn_reflns_limit_k_min 0
_diffrn_reflns_limit_l_max 20
_diffrn_reflns_limit_l_min -19
_diffrn_reflns_number 4005
_diffrn_reflns_theta_full 26.29
_diffrn_reflns_theta_max 26.29
_diffrn_reflns_theta_min 2.55
_diffrn_standards_decay_% 1
_diffrn_standards_interval_time 120
_diffrn_standards_number 3
_exptl_absorpt_coefficient_mu 2.865
_exptl_absorpt_correction_T_max 0.6498
_exptl_absorpt_correction_T_min 0.4665
_exptl_absorpt_correction_type psi-scan
_exptl_absorpt_process_details '(North <i>et al.</i>,  1968)'
_exptl_crystal_colour colourless
_exptl_crystal_density_diffrn 1.533
_exptl_crystal_density_method 'not measured'
_exptl_crystal_description Block
_exptl_crystal_F_000 436
_exptl_crystal_size_max 0.40
_exptl_crystal_size_mid 0.25
_exptl_crystal_size_min 0.15
_refine_diff_density_max 0.866
_refine_diff_density_min -0.711
_refine_ls_extinction_method none
_refine_ls_goodness_of_fit_ref 1.060
_refine_ls_hydrogen_treatment mixed
_refine_ls_matrix_type full
_refine_ls_number_parameters 242
_refine_ls_number_reflns 3746
_refine_ls_number_restraints 16
_refine_ls_restrained_S_all 1.063
_refine_ls_R_factor_all 0.1044
_refine_ls_R_factor_gt 0.0581
_refine_ls_shift/su_max 0.001
_refine_ls_shift/su_mean <0.001
_refine_ls_structure_factor_coef Fsqd
_refine_ls_weighting_details 'calc w=1/[\s^2^(Fo^2^)+(0.1119P)^2^] where P=(Fo^2^+2Fc^2^)/3'
_refine_ls_weighting_scheme calc
_refine_ls_wR_factor_gt 0.1542
_refine_ls_wR_factor_ref 0.1770
_reflns_number_gt 2570
_reflns_number_total 3746
_reflns_threshold_expression I>2\s(I)
_cod_data_source_file ci2660.cif
_cod_data_source_block I
_cod_depositor_comments
;
The following automatic conversions were performed:
'_symmetry_cell_setting' value 'Triclinic' changed to 'triclinic'
according to '/home/saulius/struct/CIF-dictionaries/cif_core.dic'
dictionary named 'cif_core.dic' version 2.4.1 from
2010-06-29.

'_geom_angle_publ_flag' value 'Yes' changed to 'yes'
according to '/home/saulius/struct/CIF-dictionaries/cif_core.dic'
dictionary named 'cif_core.dic' version 2.4.1 from 2010-06-29.

Automatic conversion script
Id: cif_fix_enum 1527 2010-12-29 10:47:43Z saulius 

The following automatic conversions were performed:

'_symmetry_cell_setting' value 'Triclinic' changed to 'triclinic'
according to /home/saulius/struct/CIF-dictionaries/cif_core.dic
dictionary named 'cif_core.dic' version 2.4.1 from
2010-06-29.

'_geom_angle_publ_flag' value 'Yes' changed to 'yes'
according to /home/saulius/struct/CIF-dictionaries/cif_core.dic
dictionary named 'cif_core.dic' version 2.4.1 from 2010-06-29.

Automatic conversion script
Id: cif_fix_values 1715 2011-07-08 13:25:40Z adriana 
;
_cod_database_code 2219300
_cod_database_fobs_code 2219300

loop_
_symmetry_equiv_pos_as_xyz
'x, y, z'
'-x, -y, -z'

loop_
_atom_site_type_symbol
_atom_site_label
_atom_site_fract_x
_atom_site_fract_y
_atom_site_fract_z
_atom_site_U_iso_or_equiv
_atom_site_adp_type
_atom_site_calc_flag
_atom_site_refinement_flags
_atom_site_occupancy
_atom_site_disorder_assembly
_atom_site_disorder_group
Br Br1 1.23888(10) 0.16715(11) 0.03176(4) 0.0880(3) Uani d . 1 . .
Zn Zn1 0.5000 0.0000 0.5000 0.0356(2) Uani d S 1 . .
O O1 0.6060(4) 0.1244(4) 0.39536(19) 0.0414(7) Uani d . 1 . .
O O2 0.4176(5) 0.1310(4) 0.3013(2) 0.0524(8) Uani d . 1 . .
O O3 -0.3317(5) 0.3246(4) 0.6209(2) 0.0541(9) Uani d . 1 . .
O O4 0.2761(5) -0.0147(4) 0.4372(2) 0.0461(8) Uani d D 1 . .
H H41 0.305(9) 0.035(5) 0.3919(18) 0.08(2) Uiso d D 1 . .
H H42 0.302(7) -0.114(2) 0.425(3) 0.044(13) Uiso d D 1 . .
N N1 0.2774(5) 0.2327(4) 0.5504(2) 0.0364(8) Uani d . 1 . .
N N2 -0.3276(7) 0.4115(6) 0.7461(3) 0.0619(12) Uani d . 1 A .
C C1 0.5726(6) 0.1316(5) 0.3210(3) 0.0392(10) Uani d . 1 . .
C C2 0.7355(6) 0.1412(5) 0.2502(3) 0.0373(9) Uani d . 1 . .
C C3 0.9095(7) 0.1478(6) 0.2676(3) 0.0420(10) Uani d . 1 . .
H H3 0.9259 0.1455 0.3237 0.050 Uiso calc R 1 . .
C C4 1.0587(7) 0.1578(6) 0.2035(3) 0.0483(11) Uani d . 1 . .
H H4 1.1739 0.1640 0.2157 0.058 Uiso calc R 1 . .
C C5 1.0324(7) 0.1583(6) 0.1206(3) 0.0503(12) Uani d . 1 . .
C C6 0.8638(8) 0.1483(7) 0.1016(3) 0.0536(12) Uani d . 1 . .
H H6 0.8493 0.1478 0.0454 0.064 Uiso calc R 1 . .
C C7 0.7161(7) 0.1390(6) 0.1666(3) 0.0446(11) Uani d . 1 . .
H H7 0.6020 0.1313 0.1540 0.054 Uiso calc R 1 . .
C C8 0.3051(6) 0.3789(5) 0.5402(3) 0.0416(10) Uani d . 1 . .
H H8 0.4248 0.3804 0.5093 0.050 Uiso calc R 1 . .
C C9 0.1628(7) 0.5253(6) 0.5737(3) 0.0465(11) Uani d . 1 . .
H H9 0.1870 0.6237 0.5659 0.056 Uiso calc R 1 . .
C C10 -0.0151(7) 0.5256(6) 0.6188(3) 0.0451(11) Uani d . 1 . .
H H10 -0.1127 0.6240 0.6419 0.054 Uiso calc R 1 . .
C C11 -0.0477(6) 0.3765(5) 0.6296(3) 0.0376(9) Uani d . 1 . .
C C12 0.1022(6) 0.2355(5) 0.5923(3) 0.0371(9) Uani d . 1 . .
H H12 0.0790 0.1369 0.5967 0.045 Uiso calc R 1 . .
C C13 -0.2459(7) 0.3684(6) 0.6665(3) 0.0441(11) Uani d . 1 . .
C C14 -0.2330(11) 0.4635(9) 0.8056(4) 0.0805(18) Uani d D 1 . .
H H14A -0.1040 0.4607 0.7761 0.097 Uiso calc PR 0.65(3) A 1
H H14B -0.3146 0.5788 0.8202 0.097 Uiso calc PR 0.65(3) A 1
H H14C -0.3291 0.5430 0.8456 0.097 Uiso d PR 0.35(3) A 2
H H14D -0.1387 0.5090 0.7755 0.097 Uiso d PR 0.35(3) A 2
C C15 -0.203(3) 0.365(3) 0.8832(11) 0.109(6) Uani d PDU 0.65(3) A 1
H H15A -0.1407 0.4092 0.9167 0.164 Uiso calc PR 0.65(3) A 1
H H15B -0.1197 0.2511 0.8701 0.164 Uiso calc PR 0.65(3) A 1
H H15C -0.3302 0.3704 0.9145 0.164 Uiso calc PR 0.65(3) A 1
C C15A -0.128(4) 0.301(2) 0.837(3) 0.099(10) Uani d PDU 0.35(3) A 2
H H15D -0.0473 0.3079 0.8755 0.148 Uiso calc PR 0.35(3) A 2
H H15E -0.0432 0.2327 0.7901 0.148 Uiso calc PR 0.35(3) A 2
H H15F -0.2208 0.2534 0.8652 0.148 Uiso calc PR 0.35(3) A 2
C C16 -0.5345(9) 0.4168(8) 0.7762(5) 0.0759(18) Uani d . 1 . .
H H16A -0.5968 0.4889 0.8246 0.091 Uiso calc R 1 A .
H H16B -0.6138 0.4624 0.7315 0.091 Uiso calc R 1 . .
C C17 -0.5281(12) 0.2459(9) 0.8008(5) 0.103(3) Uani d . 1 A .
H H17A -0.4543 0.2029 0.8467 0.154 Uiso calc R 1 . .
H H17B -0.4641 0.1743 0.7532 0.154 Uiso calc R 1 . .
H H17C -0.6617 0.2498 0.8184 0.154 Uiso calc R 1 . .

loop_
_atom_site_aniso_label
_atom_site_aniso_U_11
_atom_site_aniso_U_22
_atom_site_aniso_U_33
_atom_site_aniso_U_12
_atom_site_aniso_U_13
_atom_site_aniso_U_23
Br1 0.0663(5) 0.1420(7) 0.0592(4) -0.0549(5) 0.0153(3) -0.0050(4)
Zn1 0.0288(4) 0.0375(4) 0.0394(4) -0.0128(3) 0.0004(3) -0.0065(3)
O1 0.0395(17) 0.0430(17) 0.0413(18) -0.0169(14) -0.0014(13) -0.0052(13)
O2 0.0335(17) 0.070(2) 0.055(2) -0.0237(16) -0.0073(14) 0.0055(17)
O3 0.0423(19) 0.068(2) 0.062(2) -0.0294(17) -0.0069(16) -0.0144(17)
O4 0.0414(18) 0.048(2) 0.055(2) -0.0232(16) -0.0061(15) -0.0058(16)
N1 0.0312(18) 0.0340(19) 0.042(2) -0.0118(15) -0.0010(14) -0.0038(15)
N2 0.050(3) 0.082(3) 0.059(3) -0.036(2) 0.008(2) -0.016(2)
C1 0.036(2) 0.030(2) 0.048(3) -0.0112(18) -0.0031(19) -0.0024(18)
C2 0.038(2) 0.033(2) 0.041(2) -0.0152(18) -0.0018(18) -0.0043(17)
C3 0.040(2) 0.047(3) 0.041(2) -0.018(2) -0.0066(19) -0.0036(19)
C4 0.039(3) 0.058(3) 0.051(3) -0.024(2) -0.003(2) -0.001(2)
C5 0.041(3) 0.057(3) 0.049(3) -0.020(2) 0.005(2) -0.005(2)
C6 0.049(3) 0.073(3) 0.038(3) -0.022(3) -0.004(2) -0.002(2)
C7 0.037(2) 0.056(3) 0.043(3) -0.020(2) -0.0056(19) -0.003(2)
C8 0.033(2) 0.047(3) 0.048(3) -0.020(2) -0.0011(19) -0.005(2)
C9 0.047(3) 0.036(2) 0.058(3) -0.018(2) -0.004(2) -0.008(2)
C10 0.036(2) 0.038(2) 0.057(3) -0.0086(19) -0.004(2) -0.014(2)
C11 0.031(2) 0.041(2) 0.040(2) -0.0115(17) -0.0050(17) -0.0080(18)
C12 0.030(2) 0.038(2) 0.045(2) -0.0152(18) -0.0011(17) -0.0041(18)
C13 0.036(2) 0.043(2) 0.052(3) -0.014(2) -0.002(2) -0.009(2)
C14 0.080(5) 0.080(4) 0.075(4) -0.028(4) -0.003(3) -0.006(3)
C15 0.118(9) 0.139(10) 0.077(8) -0.048(7) -0.038(7) 0.006(7)
C15A 0.092(12) 0.089(12) 0.118(14) -0.038(9) -0.009(9) -0.013(8)
C16 0.059(4) 0.067(4) 0.094(5) -0.025(3) 0.015(3) -0.020(3)
C17 0.116(6) 0.079(5) 0.102(6) -0.047(5) 0.025(5) 0.001(4)

loop_
_atom_type_symbol
_atom_type_description
_atom_type_scat_dispersion_real
_atom_type_scat_dispersion_imag
_atom_type_scat_source
C C 0.0033 0.0016 'International Tables Vol C Tables 4.2.6.8 and 6.1.1.4'
H H 0.0000 0.0000 'International Tables Vol C Tables 4.2.6.8 and 6.1.1.4'
Br Br -0.2901 2.4595 'International Tables Vol C Tables 4.2.6.8 and 6.1.1.4'
N N 0.0061 0.0033 'International Tables Vol C Tables 4.2.6.8 and 6.1.1.4'
O O 0.0106 0.0060 'International Tables Vol C Tables 4.2.6.8 and 6.1.1.4'
Zn Zn 0.2839 1.4301 'International Tables Vol C Tables 4.2.6.8 and 6.1.1.4'

loop_
_geom_angle_atom_site_label_1
_geom_angle_atom_site_label_2
_geom_angle_atom_site_label_3
_geom_angle_site_symmetry_1
_geom_angle_site_symmetry_3
_geom_angle
_geom_angle_publ_flag
O1 Zn1 O1 2_656 . 180 ?
O1 Zn1 O4 2_656 2_656 92.17(12) ?
O1 Zn1 O4 . 2_656 87.83(12) yes
O1 Zn1 O4 2_656 . 87.83(12) ?
O1 Zn1 O4 . . 92.17(12) yes
O4 Zn1 O4 2_656 . 180 ?
O1 Zn1 N1 2_656 2_656 91.76(12) ?
O1 Zn1 N1 . 2_656 88.24(12) yes
O4 Zn1 N1 2_656 2_656 86.71(13) ?
O4 Zn1 N1 . 2_656 93.29(13) yes
O1 Zn1 N1 2_656 . 88.24(12) ?
O1 Zn1 N1 . . 91.76(12) yes
O4 Zn1 N1 2_656 . 93.29(13) ?
O4 Zn1 N1 . . 86.71(13) yes
N1 Zn1 N1 2_656 . 180 ?
C1 O1 Zn1 . . 126.3(3) ?
Zn1 O4 H41 . . 96(4) ?
Zn1 O4 H42 . . 111(3) ?
H41 O4 H42 . . 107(2) ?
C12 N1 C8 . . 117.5(3) ?
C12 N1 Zn1 . . 119.3(3) ?
C8 N1 Zn1 . . 123.1(3) ?
C13 N2 C14 . . 124.7(5) ?
C13 N2 C16 . . 117.5(5) ?
C14 N2 C16 . . 117.7(5) ?
O2 C1 O1 . . 125.5(4) ?
O2 C1 C2 . . 117.9(4) ?
O1 C1 C2 . . 116.7(4) ?
C7 C2 C3 . . 118.7(4) ?
C7 C2 C1 . . 120.3(4) ?
C3 C2 C1 . . 120.9(4) ?
C4 C3 C2 . . 121.4(5) ?
C4 C3 H3 . . 119.3 ?
C2 C3 H3 . . 119.3 ?
C3 C4 C5 . . 118.2(5) ?
C3 C4 H4 . . 120.9 ?
C5 C4 H4 . . 120.9 ?
C6 C5 C4 . . 121.6(4) ?
C6 C5 Br1 . . 119.7(4) ?
C4 C5 Br1 . . 118.6(4) ?
C5 C6 C7 . . 119.3(5) ?
C5 C6 H6 . . 120.3 ?
C7 C6 H6 . . 120.3 ?
C6 C7 C2 . . 120.7(4) ?
C6 C7 H7 . . 119.6 ?
C2 C7 H7 . . 119.6 ?
N1 C8 C9 . . 122.3(4) ?
N1 C8 H8 . . 118.8 ?
C9 C8 H8 . . 118.8 ?
C8 C9 C10 . . 119.6(4) ?
C8 C9 H9 . . 120.2 ?
C10 C9 H9 . . 120.2 ?
C9 C10 C11 . . 119.1(4) ?
C9 C10 H10 . . 120.4 ?
C11 C10 H10 . . 120.4 ?
C12 C11 C10 . . 117.5(4) ?
C12 C11 C13 . . 118.7(4) ?
C10 C11 C13 . . 123.1(4) ?
N1 C12 C11 . . 123.9(4) ?
N1 C12 H12 . . 118.0 ?
C11 C12 H12 . . 118.0 ?
O3 C13 N2 . . 121.3(4) ?
O3 C13 C11 . . 118.3(4) ?
N2 C13 C11 . . 120.3(4) ?
C15A C14 N2 . . 96.5(14) ?
C15 C14 N2 . . 116.4(8) ?
C15 C14 H14A . . 108.2 ?
N2 C14 H14A . . 108.2 ?
C15 C14 H14B . . 108.2 ?
N2 C14 H14B . . 108.2 ?
H14A C14 H14B . . 107.3 ?
C15A C14 H14C . . 117.8 ?
N2 C14 H14C . . 112.5 ?
C15A C14 H14D . . 108.9 ?
N2 C14 H14D . . 111.0 ?
H14C C14 H14D . . 109.6 ?
C14 C15 H15A . . 109.5 ?
H14C C15 H15A . . 94.4 ?
C14 C15 H15B . . 109.5 ?
H14C C15 H15B . . 145.2 ?
H15A C15 H15B . . 109.5 ?
C14 C15 H15C . . 109.5 ?
H14C C15 H15C . . 84.6 ?
H15A C15 H15C . . 109.5 ?
H15B C15 H15C . . 109.5 ?
C14 C15A H15D . . 109.5 ?
C14 C15A H15E . . 109.5 ?
H15D C15A H15E . . 109.5 ?
C14 C15A H15F . . 109.5 ?
H15D C15A H15F . . 109.5 ?
H15E C15A H15F . . 109.5 ?
C17 C16 N2 . . 110.0(6) ?
C17 C16 H16A . . 109.7 ?
N2 C16 H16A . . 109.7 ?
C17 C16 H16B . . 109.7 ?
N2 C16 H16B . . 109.7 ?
H16A C16 H16B . . 108.2 ?
C16 C17 H17A . . 109.5 ?
C16 C17 H17B . . 109.5 ?
H17A C17 H17B . . 109.5 ?
C16 C17 H17C . . 109.5 ?
H17A C17 H17C . . 109.5 ?
H17B C17 H17C . . 109.5 ?

loop_
_geom_bond_atom_site_label_1
_geom_bond_atom_site_label_2
_geom_bond_site_symmetry_2
_geom_bond_distance
_geom_bond_publ_flag
Br1 C5 . 1.897(5) ?
Zn1 O1 2_656 2.097(3) ?
Zn1 O1 . 2.097(3) yes
Zn1 O4 2_656 2.143(3) ?
Zn1 O4 . 2.143(3) yes
Zn1 N1 2_656 2.157(3) ?
Zn1 N1 . 2.157(3) yes
O1 C1 . 1.257(5) ?
O2 C1 . 1.246(5) ?
O3 C13 . 1.226(6) ?
O4 H41 . 0.84(4) ?
O4 H42 . 0.84(3) ?
N1 C12 . 1.330(5) ?
N1 C8 . 1.352(5) ?
N2 C13 . 1.328(6) ?
N2 C14 . 1.481(8) ?
N2 C16 . 1.494(7) ?
C1 C2 . 1.510(6) ?
C2 C7 . 1.381(6) ?
C2 C3 . 1.389(6) ?
C3 C4 . 1.379(6) ?
C3 H3 . 0.93 ?
C4 C5 . 1.382(7) ?
C4 H4 . 0.93 ?
C5 C6 . 1.373(7) ?
C6 C7 . 1.378(6) ?
C6 H6 . 0.93 ?
C7 H7 . 0.93 ?
C8 C9 . 1.372(6) ?
C8 H8 . 0.93 ?
C9 C10 . 1.371(6) ?
C9 H9 . 0.93 ?
C10 C11 . 1.394(6) ?
C10 H10 . 0.93 ?
C11 C12 . 1.383(6) ?
C11 C13 . 1.493(6) ?
C12 H12 . 0.93 ?
C14 C15A . 1.409(16) ?
C14 C15 . 1.441(12) ?
C14 H14A . 0.97 ?
C14 H14B . 0.97 ?
C14 H14C . 0.96 ?
C14 H14D . 0.96 ?
C15 H15A . 0.96 ?
C15 H15B . 0.96 ?
C15 H15C . 0.96 ?
C15A H15D . 0.96 ?
C15A H15E . 0.96 ?
C15A H15F . 0.96 ?
C16 C17 . 1.481(9) ?
C16 H16A . 0.97 ?
C16 H16B . 0.97 ?
C17 H17A . 0.96 ?
C17 H17B . 0.96 ?
C17 H17C . 0.96 ?

loop_
_geom_hbond_atom_site_label_D
_geom_hbond_atom_site_label_H
_geom_hbond_atom_site_label_A
_geom_hbond_site_symmetry_A
_geom_hbond_distance_DH
_geom_hbond_distance_HA
_geom_hbond_distance_DA
_geom_hbond_angle_DHA
_geom_hbond_publ_flag
O4 H41 O2 . 0.84(4) 1.83(5) 2.658(5) 168(3) yes
O4 H42 O3 2_556 0.84(3) 1.95(3) 2.786(6) 169(2) yes

loop_
_geom_torsion_atom_site_label_1
_geom_torsion_atom_site_label_2
_geom_torsion_atom_site_label_3
_geom_torsion_atom_site_label_4
_geom_torsion_site_symmetry_1
_geom_torsion
O4 Zn1 O1 C1 2_656 163.0(3)
O4 Zn1 O1 C1 . -17.0(3)
N1 Zn1 O1 C1 2_656 76.3(3)
N1 Zn1 O1 C1 . -103.7(3)
O1 Zn1 N1 C12 2_656 -33.6(3)
O1 Zn1 N1 C12 . 146.4(3)
O4 Zn1 N1 C12 2_656 -125.7(3)
O4 Zn1 N1 C12 . 54.3(3)
O1 Zn1 N1 C8 2_656 147.8(3)
O1 Zn1 N1 C8 . -32.2(3)
O4 Zn1 N1 C8 2_656 55.7(4)
O4 Zn1 N1 C8 . -124.3(4)
Zn1 O1 C1 O2 . 31.6(6)
Zn1 O1 C1 C2 . -148.2(3)
O2 C1 C2 C7 . -3.8(6)
O1 C1 C2 C7 . 176.0(4)
O2 C1 C2 C3 . 177.9(4)
O1 C1 C2 C3 . -2.3(6)
C7 C2 C3 C4 . 2.2(6)
C1 C2 C3 C4 . -179.5(4)
C2 C3 C4 C5 . -1.0(7)
C3 C4 C5 C6 . -0.4(8)
C3 C4 C5 Br1 . -178.7(4)
C4 C5 C6 C7 . 0.6(8)
Br1 C5 C6 C7 . 178.9(4)
C5 C6 C7 C2 . 0.6(8)
C3 C2 C7 C6 . -1.9(7)
C1 C2 C7 C6 . 179.8(4)
C12 N1 C8 C9 . 2.3(7)
Zn1 N1 C8 C9 . -179.1(3)
N1 C8 C9 C10 . -0.5(7)
C8 C9 C10 C11 . 0.0(7)
C9 C10 C11 C12 . -1.2(7)
C9 C10 C11 C13 . -170.8(5)
C8 N1 C12 C11 . -3.7(6)
Zn1 N1 C12 C11 . 177.6(3)
C10 C11 C12 N1 . 3.2(7)
C13 C11 C12 N1 . 173.3(4)
C14 N2 C13 O3 . 179.1(5)
C16 N2 C13 O3 . -4.4(7)
C14 N2 C13 C11 . -2.4(8)
C16 N2 C13 C11 . 174.1(5)
C12 C11 C13 O3 . -54.7(6)
C10 C11 C13 O3 . 114.9(5)
C12 C11 C13 N2 . 126.8(5)
C10 C11 C13 N2 . -63.7(7)
C13 N2 C14 C15A . -87.7(16)
C16 N2 C14 C15A . 95.7(16)
C13 N2 C14 C15 . -121.7(12)
C16 N2 C14 C15 . 61.7(13)
C13 N2 C16 C17 . 81.6(7)
C14 N2 C16 C17 . -101.6(7)
